data_4025187
loop_
_publ_author_name
'Motohiro Akazome'
'Ai Doba'
'Shoji Matsumoto'
'Katsuyuki Ogura'

_publ_section_title
;
 Predominant (S)-Enantioselective Inclusion of Aryl Methyl Sulfoxides by
 (S)-Isoleucyl-(S)-phenylglycines
;
_journal_name_full 'Journal of Organic Chemistry'
_journal_page_first 660
_journal_page_last 665
_journal_paper_doi 10.1021/jo902197k
_journal_volume 75
_journal_year 2010
_chemical_formula_sum 'C23 H32 N2 O4 S'
_chemical_formula_weight 432.57
_chemical_name_systematic
;
 ?
;
_space_group_IT_number 19
_symmetry_cell_setting orthorhombic
_symmetry_space_group_name_Hall 'P 2ac 2ab'
_symmetry_space_group_name_H-M 'P 21 21 21'
_atom_sites_solution_hydrogens geom
_atom_sites_solution_primary direct
_atom_sites_solution_secondary difmap
_audit_creation_method SHELXL-97
_cell_angle_alpha 90.00
_cell_angle_beta 90.00
_cell_angle_gamma 90.00
_cell_formula_units_Z 4
_cell_length_a 5.8273(10)
_cell_length_b 15.945(3)
_cell_length_c 24.097(4)
_cell_measurement_reflns_used 1725
_cell_measurement_temperature 173
_cell_measurement_theta_max 19.55
_cell_measurement_theta_min 2.55
_cell_volume 2239.0(7)
_computing_cell_refinement 'Bruker SMART'
_computing_data_collection 'Bruker SMART'
_computing_data_reduction 'Bruker SAINT'
_computing_molecular_graphics 'Bruker SHELXTL'
_computing_publication_material 'Bruker SHELXTL'
_computing_structure_refinement 'SHELXL-97 (Sheldrick, 1997)'
_computing_structure_solution 'SHELXS-97 (Sheldrick, 1990)'
_diffrn_ambient_temperature 173
_diffrn_detector_area_resol_mean 8.333
_diffrn_measured_fraction_theta_full 0.999
_diffrn_measured_fraction_theta_max 0.999
_diffrn_measurement_device_type 'CCD area detector'
_diffrn_measurement_method 'phi and omega scans'
_diffrn_radiation_monochromator graphite
_diffrn_radiation_source 'fine-focus sealed tube'
_diffrn_radiation_type MoK\a
_diffrn_radiation_wavelength 0.71073
_diffrn_reflns_av_R_equivalents 0.0460
_diffrn_reflns_av_sigmaI/netI 0.0497
_diffrn_reflns_limit_h_max 5
_diffrn_reflns_limit_h_min -5
_diffrn_reflns_limit_k_max 15
_diffrn_reflns_limit_k_min -13
_diffrn_reflns_limit_l_max 16
_diffrn_reflns_limit_l_min -22
_diffrn_reflns_number 6387
_diffrn_reflns_theta_full 19.71
_diffrn_reflns_theta_max 19.71
_diffrn_reflns_theta_min 1.53
_exptl_absorpt_coefficient_mu 0.176
_exptl_absorpt_correction_T_max 0.9912
_exptl_absorpt_correction_T_min 0.9329
_exptl_absorpt_correction_type empirical
_exptl_absorpt_process_details
;
SADABS Sheldrick 1996
;
_exptl_crystal_colour colurless
_exptl_crystal_density_diffrn 1.283
_exptl_crystal_density_meas 0
_exptl_crystal_density_method 'not measured'
_exptl_crystal_description needle
_exptl_crystal_F_000 928
_exptl_crystal_size_max 0.40
_exptl_crystal_size_mid 0.08
_exptl_crystal_size_min 0.05
_refine_diff_density_max 0.747
_refine_diff_density_min -0.359
_refine_diff_density_rms 0.045
_refine_ls_abs_structure_details 'Flack H D (1983), Acta Cryst. A39, 876-881'
_refine_ls_abs_structure_Flack -0.1(2)
_refine_ls_extinction_method none
_refine_ls_goodness_of_fit_ref 1.080
_refine_ls_hydrogen_treatment constr
_refine_ls_matrix_type full
_refine_ls_number_parameters 277
_refine_ls_number_reflns 2008
_refine_ls_number_restraints 0
_refine_ls_restrained_S_all 1.080
_refine_ls_R_factor_all 0.0546
_refine_ls_R_factor_gt 0.0485
_refine_ls_shift/su_max 0.000
_refine_ls_shift/su_mean 0.000
_refine_ls_structure_factor_coef Fsqd
_refine_ls_weighting_details 'calc w=1/[\s^2^(Fo^2^)+(0.0215P)^2^+4.0047P] where P=(Fo^2^+2Fc^2^)/3'
_refine_ls_weighting_scheme calc
_refine_ls_wR_factor_gt 0.1048
_refine_ls_wR_factor_ref 0.1086
_reflns_number_gt 1823
_reflns_number_total 2008
_reflns_threshold_expression >2sigma(I)
_cod_data_source_file jo902197k_si_003.cif
_cod_data_source_block akaz014p212121
_cod_depositor_comments
;
The following automatic conversions were performed:

'_symmetry_cell_setting' value 'Orthorhombic' changed to
'orthorhombic' according to the built-in table from CIF Core
dictionary named 'cif_core.dic' version 2.4.1 from 2010-06-29.

Automatic conversion script
Id: cif_fix_values 1646 2011-03-28 12:23:43Z adriana 
;
_cod_database_code 4025187

loop_
_symmetry_equiv_pos_as_xyz
'x, y, z'
'x+1/2, -y+1/2, -z'
'-x, y+1/2, -z+1/2'
'-x+1/2, -y, z+1/2'

loop_
_atom_site_label
_atom_site_type_symbol
_atom_site_fract_x
_atom_site_fract_y
_atom_site_fract_z
_atom_site_U_iso_or_equiv
_atom_site_adp_type
_atom_site_occupancy
_atom_site_symmetry_multiplicity
_atom_site_calc_flag
_atom_site_refinement_flags
_atom_site_disorder_assembly
_atom_site_disorder_group
C1 C 0.3075(9) 0.5715(3) 0.7561(2) 0.0231(14) Uani 1 1 d . . .
H1 H 0.4728 0.5656 0.7457 0.028 Uiso 1 1 calc R . .
C2 C 0.1852(10) 0.4891(3) 0.7448(2) 0.0241(14) Uani 1 1 d . . .
C3 C 0.2080(9) 0.3382(3) 0.7315(2) 0.0240(15) Uani 1 1 d . . .
H3 H 0.0498 0.3351 0.7474 0.029 Uiso 1 1 calc R . .
C4 C 0.3527(11) 0.2669(3) 0.7558(2) 0.0245(15) Uani 1 1 d . . .
C5 C 0.2919(9) 0.5994(3) 0.8163(2) 0.0250(15) Uani 1 1 d . . .
H5A H 0.3525 0.6572 0.8188 0.030 Uiso 1 1 calc R . .
H5B H 0.1277 0.6015 0.8267 0.030 Uiso 1 1 calc R . .
C6 C 0.4163(10) 0.5461(3) 0.8588(2) 0.0303(16) Uani 1 1 d . . .
H6 H 0.3549 0.4876 0.8567 0.036 Uiso 1 1 calc R . .
C7 C 0.6738(11) 0.5433(4) 0.8482(3) 0.058(2) Uani 1 1 d . . .
H7A H 0.7036 0.5151 0.8128 0.087 Uiso 1 1 calc R . .
H7B H 0.7493 0.5124 0.8783 0.087 Uiso 1 1 calc R . .
H7C H 0.7343 0.6006 0.8468 0.087 Uiso 1 1 calc R . .
C8 C 0.3719(12) 0.5800(4) 0.9170(3) 0.053(2) Uani 1 1 d . . .
H8A H 0.4409 0.6358 0.9205 0.080 Uiso 1 1 calc R . .
H8B H 0.4401 0.5422 0.9444 0.080 Uiso 1 1 calc R . .
H8C H 0.2061 0.5839 0.9233 0.080 Uiso 1 1 calc R . .
C9 C 0.1937(10) 0.3271(3) 0.6695(2) 0.0231(15) Uani 1 1 d . . .
C10 C 0.3722(12) 0.3467(4) 0.6353(3) 0.0442(18) Uani 1 1 d . . .
H10 H 0.5094 0.3694 0.6504 0.053 Uiso 1 1 calc R . .
C11 C 0.3539(15) 0.3334(4) 0.5779(3) 0.063(2) Uani 1 1 d . . .
H11 H 0.4770 0.3487 0.5541 0.075 Uiso 1 1 calc R . .
C12 C 0.1606(19) 0.2988(5) 0.5563(3) 0.066(3) Uani 1 1 d . . .
H12 H 0.1508 0.2876 0.5177 0.080 Uiso 1 1 calc R . .
C13 C -0.0178(16) 0.2804(4) 0.5900(4) 0.069(2) Uani 1 1 d . . .
H13 H -0.1550 0.2581 0.5746 0.083 Uiso 1 1 calc R . .
C14 C -0.0032(12) 0.2935(4) 0.6460(3) 0.0420(18) Uani 1 1 d . . .
H14 H -0.1294 0.2793 0.6691 0.050 Uiso 1 1 calc R . .
C15 C 0.6950(11) 0.5609(4) 0.6356(3) 0.057(2) Uani 1 1 d . . .
H15A H 0.7167 0.5350 0.6721 0.086 Uiso 1 1 calc R . .
H15B H 0.5459 0.5441 0.6204 0.086 Uiso 1 1 calc R . .
H15C H 0.6999 0.6221 0.6393 0.086 Uiso 1 1 calc R . .
C16 C 0.8070(11) 0.5781(4) 0.5289(3) 0.0340(16) Uani 1 1 d . . .
C17 C 0.9330(11) 0.6357(4) 0.5018(2) 0.0339(16) Uani 1 1 d . . .
H17 H 1.0759 0.6527 0.5170 0.041 Uiso 1 1 calc R . .
C18 C 0.8591(10) 0.6713(3) 0.4517(2) 0.0336(16) Uani 1 1 d . . .
C19 C 0.6490(11) 0.6461(4) 0.4289(2) 0.0349(16) Uani 1 1 d . . .
C20 C 0.5188(10) 0.5876(4) 0.4579(2) 0.0353(17) Uani 1 1 d . . .
H20 H 0.3733 0.5714 0.4437 0.042 Uiso 1 1 calc R . .
C21 C 0.5957(12) 0.5524(4) 0.5071(3) 0.0439(18) Uani 1 1 d . . .
H21 H 0.5062 0.5114 0.5257 0.053 Uiso 1 1 calc R . .
C22 C 0.9978(10) 0.7377(4) 0.4228(3) 0.048(2) Uani 1 1 d . . .
H22A H 1.1374 0.7491 0.4442 0.071 Uiso 1 1 calc R . .
H22B H 0.9067 0.7892 0.4198 0.071 Uiso 1 1 calc R . .
H22C H 1.0398 0.7182 0.3856 0.071 Uiso 1 1 calc R . .
C23 C 0.5657(12) 0.6812(4) 0.3746(2) 0.0507(19) Uani 1 1 d . . .
H23A H 0.4228 0.6531 0.3639 0.076 Uiso 1 1 calc R . .
H23B H 0.6821 0.6719 0.3459 0.076 Uiso 1 1 calc R . .
H23C H 0.5378 0.7415 0.3786 0.076 Uiso 1 1 calc R . .
N1 N 0.2000(7) 0.6377(3) 0.72061(18) 0.0248(12) Uani 1 1 d . . .
H1A H 0.1923 0.6192 0.6849 0.037 Uiso 1 1 calc R . .
H1B H 0.2864 0.6852 0.7221 0.037 Uiso 1 1 calc R . .
H1C H 0.0561 0.6489 0.7332 0.037 Uiso 1 1 calc R . .
N2 N 0.3080(8) 0.4185(3) 0.74597(18) 0.0261(12) Uani 1 1 d . . .
H2 H 0.4533 0.4207 0.7558 0.031 Uiso 1 1 calc R . .
O1 O -0.0229(6) 0.4887(2) 0.73439(16) 0.0337(11) Uani 1 1 d . . .
O2 O 0.2564(6) 0.1974(2) 0.76194(16) 0.0315(10) Uani 1 1 d . . .
O3 O 0.5613(7) 0.2823(2) 0.76532(17) 0.0331(10) Uani 1 1 d . . .
O4 O 1.1230(6) 0.5794(3) 0.60791(17) 0.0467(12) Uani 1 1 d . . .
S1 S 0.9119(3) 0.52833(12) 0.59111(7) 0.0518(5) Uani 1 1 d . . .

loop_
_atom_site_aniso_label
_atom_site_aniso_U_11
_atom_site_aniso_U_22
_atom_site_aniso_U_33
_atom_site_aniso_U_23
_atom_site_aniso_U_13
_atom_site_aniso_U_12
C1 0.025(3) 0.022(3) 0.022(4) -0.003(3) 0.000(3) 0.005(3)
C2 0.031(4) 0.021(4) 0.021(4) -0.005(3) -0.003(3) -0.005(3)
C3 0.030(3) 0.010(3) 0.031(4) -0.004(3) -0.002(3) -0.005(3)
C4 0.039(4) 0.014(4) 0.020(4) -0.002(3) 0.002(3) 0.007(3)
C5 0.022(3) 0.018(3) 0.035(4) 0.001(3) 0.000(3) 0.002(3)
C6 0.040(4) 0.023(4) 0.027(4) 0.001(3) 0.004(3) -0.012(3)
C7 0.041(4) 0.080(6) 0.052(5) 0.013(4) -0.009(4) 0.014(4)
C8 0.073(5) 0.046(4) 0.040(5) 0.004(3) -0.009(4) -0.017(4)
C9 0.031(4) 0.011(3) 0.027(4) 0.001(3) 0.005(4) 0.000(3)
C10 0.052(5) 0.046(4) 0.034(5) -0.004(3) 0.000(4) -0.008(4)
C11 0.085(7) 0.049(5) 0.054(6) 0.008(4) 0.029(5) 0.007(5)
C12 0.124(8) 0.050(5) 0.026(5) -0.004(4) -0.022(6) 0.005(5)
C13 0.099(7) 0.063(6) 0.045(6) -0.006(4) -0.027(6) -0.013(5)
C14 0.058(5) 0.038(4) 0.030(5) 0.002(3) -0.010(4) -0.009(4)
C15 0.048(4) 0.071(5) 0.052(5) -0.007(4) -0.014(4) 0.001(4)
C16 0.038(4) 0.034(4) 0.030(4) 0.003(3) 0.007(4) -0.003(3)
C17 0.032(4) 0.043(4) 0.026(4) -0.004(3) 0.002(3) -0.008(4)
C18 0.037(4) 0.037(4) 0.028(4) -0.007(3) 0.007(4) -0.005(3)
C19 0.041(4) 0.043(4) 0.020(4) -0.003(3) 0.004(3) -0.010(4)
C20 0.034(4) 0.043(4) 0.029(4) -0.004(3) -0.010(3) 0.000(4)
C21 0.042(5) 0.048(4) 0.042(5) 0.000(3) 0.006(4) -0.021(4)
C22 0.039(4) 0.059(5) 0.046(5) 0.010(4) 0.003(4) -0.008(4)
C23 0.045(4) 0.071(5) 0.036(5) 0.000(4) 0.002(4) -0.014(4)
N1 0.025(3) 0.021(3) 0.029(3) 0.001(2) -0.001(2) -0.005(2)
N2 0.024(3) 0.017(3) 0.037(3) -0.002(2) -0.004(2) 0.010(3)
O1 0.026(3) 0.024(2) 0.050(3) 0.001(2) -0.008(2) 0.004(2)
O2 0.032(2) 0.021(2) 0.042(3) 0.005(2) -0.002(2) -0.001(2)
O3 0.023(2) 0.027(2) 0.049(3) -0.0010(19) -0.013(2) -0.002(2)
O4 0.030(2) 0.074(3) 0.036(3) -0.002(2) -0.005(2) -0.012(2)
S1 0.0423(10) 0.0718(12) 0.0412(11) 0.0095(10) -0.0044(9) -0.0073(11)

loop_
_atom_type_symbol
_atom_type_description
_atom_type_scat_dispersion_real
_atom_type_scat_dispersion_imag
_atom_type_scat_source
C C 0.0033 0.0016 'International Tables Vol C Tables 4.2.6.8 and 6.1.1.4'
H H 0.0000 0.0000 'International Tables Vol C Tables 4.2.6.8 and 6.1.1.4'
N N 0.0061 0.0033 'International Tables Vol C Tables 4.2.6.8 and 6.1.1.4'
O O 0.0106 0.0060 'International Tables Vol C Tables 4.2.6.8 and 6.1.1.4'
S S 0.1246 0.1234 'International Tables Vol C Tables 4.2.6.8 and 6.1.1.4'

loop_
_geom_angle_atom_site_label_1
_geom_angle_atom_site_label_2
_geom_angle_atom_site_label_3
_geom_angle
_geom_angle_site_symmetry_1
_geom_angle_site_symmetry_3
_geom_angle_publ_flag
N1 C1 C2 108.1(4) . . ?
N1 C1 C5 108.3(4) . . ?
C2 C1 C5 113.3(4) . . ?
N1 C1 H1 109.0 . . ?
C2 C1 H1 109.0 . . ?
C5 C1 H1 109.0 . . ?
O1 C2 N2 121.7(5) . . ?
O1 C2 C1 120.0(5) . . ?
N2 C2 C1 118.3(5) . . ?
N2 C3 C9 111.4(4) . . ?
N2 C3 C4 110.0(5) . . ?
C9 C3 C4 108.8(4) . . ?
N2 C3 H3 108.9 . . ?
C9 C3 H3 108.9 . . ?
C4 C3 H3 108.9 . . ?
O2 C4 O3 125.7(5) . . ?
O2 C4 C3 117.1(5) . . ?
O3 C4 C3 117.1(5) . . ?
C6 C5 C1 116.9(4) . . ?
C6 C5 H5A 108.1 . . ?
C1 C5 H5A 108.1 . . ?
C6 C5 H5B 108.1 . . ?
C1 C5 H5B 108.1 . . ?
H5A C5 H5B 107.3 . . ?
C5 C6 C7 112.0(5) . . ?
C5 C6 C8 110.0(5) . . ?
C7 C6 C8 109.4(6) . . ?
C5 C6 H6 108.5 . . ?
C7 C6 H6 108.5 . . ?
C8 C6 H6 108.5 . . ?
C6 C7 H7A 109.5 . . ?
C6 C7 H7B 109.5 . . ?
H7A C7 H7B 109.5 . . ?
C6 C7 H7C 109.5 . . ?
H7A C7 H7C 109.5 . . ?
H7B C7 H7C 109.5 . . ?
C6 C8 H8A 109.5 . . ?
C6 C8 H8B 109.5 . . ?
H8A C8 H8B 109.5 . . ?
C6 C8 H8C 109.5 . . ?
H8A C8 H8C 109.5 . . ?
H8B C8 H8C 109.5 . . ?
C10 C9 C14 118.3(6) . . ?
C10 C9 C3 122.0(6) . . ?
C14 C9 C3 119.7(5) . . ?
C9 C10 C11 120.2(7) . . ?
C9 C10 H10 119.9 . . ?
C11 C10 H10 119.9 . . ?
C12 C11 C10 120.1(7) . . ?
C12 C11 H11 119.9 . . ?
C10 C11 H11 119.9 . . ?
C13 C12 C11 119.7(7) . . ?
C13 C12 H12 120.1 . . ?
C11 C12 H12 120.1 . . ?
C12 C13 C14 120.8(8) . . ?
C12 C13 H13 119.6 . . ?
C14 C13 H13 119.6 . . ?
C13 C14 C9 120.8(7) . . ?
C13 C14 H14 119.6 . . ?
C9 C14 H14 119.6 . . ?
S1 C15 H15A 109.5 . . ?
S1 C15 H15B 109.5 . . ?
H15A C15 H15B 109.5 . . ?
S1 C15 H15C 109.5 . . ?
H15A C15 H15C 109.5 . . ?
H15B C15 H15C 109.5 . . ?
C17 C16 C21 119.8(6) . . ?
C17 C16 S1 121.3(5) . . ?
C21 C16 S1 118.8(5) . . ?
C16 C17 C18 121.8(6) . . ?
C16 C17 H17 119.1 . . ?
C18 C17 H17 119.1 . . ?
C19 C18 C17 119.4(5) . . ?
C19 C18 C22 119.3(5) . . ?
C17 C18 C22 121.2(5) . . ?
C20 C19 C18 118.0(5) . . ?
C20 C19 C23 120.8(6) . . ?
C18 C19 C23 121.2(6) . . ?
C21 C20 C19 121.7(6) . . ?
C21 C20 H20 119.1 . . ?
C19 C20 H20 119.1 . . ?
C20 C21 C16 119.2(6) . . ?
C20 C21 H21 120.4 . . ?
C16 C21 H21 120.4 . . ?
C18 C22 H22A 109.5 . . ?
C18 C22 H22B 109.5 . . ?
H22A C22 H22B 109.5 . . ?
C18 C22 H22C 109.5 . . ?
H22A C22 H22C 109.5 . . ?
H22B C22 H22C 109.5 . . ?
C19 C23 H23A 109.5 . . ?
C19 C23 H23B 109.5 . . ?
H23A C23 H23B 109.5 . . ?
C19 C23 H23C 109.5 . . ?
H23A C23 H23C 109.5 . . ?
H23B C23 H23C 109.5 . . ?
C1 N1 H1A 109.5 . . ?
C1 N1 H1B 109.5 . . ?
H1A N1 H1B 109.5 . . ?
C1 N1 H1C 109.5 . . ?
H1A N1 H1C 109.5 . . ?
H1B N1 H1C 109.5 . . ?
C2 N2 C3 121.6(4) . . ?
C2 N2 H2 119.2 . . ?
C3 N2 H2 119.2 . . ?
O4 S1 C15 105.2(3) . . ?
O4 S1 C16 105.0(3) . . ?
C15 S1 C16 97.7(3) . . ?

loop_
_geom_bond_atom_site_label_1
_geom_bond_atom_site_label_2
_geom_bond_distance
_geom_bond_site_symmetry_2
_geom_bond_publ_flag
C1 N1 1.496(6) . ?
C1 C2 1.519(7) . ?
C1 C5 1.520(7) . ?
C1 H1 1.0000 . ?
C2 O1 1.238(6) . ?
C2 N2 1.335(7) . ?
C3 N2 1.448(6) . ?
C3 C9 1.507(8) . ?
C3 C4 1.532(7) . ?
C3 H3 1.0000 . ?
C4 O2 1.250(6) . ?
C4 O3 1.261(7) . ?
C5 C6 1.515(8) . ?
C5 H5A 0.9900 . ?
C5 H5B 0.9900 . ?
C6 C7 1.523(8) . ?
C6 C8 1.524(8) . ?
C6 H6 1.0000 . ?
C7 H7A 0.9800 . ?
C7 H7B 0.9800 . ?
C7 H7C 0.9800 . ?
C8 H8A 0.9800 . ?
C8 H8B 0.9800 . ?
C8 H8C 0.9800 . ?
C9 C10 1.363(8) . ?
C9 C14 1.387(8) . ?
C10 C11 1.403(10) . ?
C10 H10 0.9500 . ?
C11 C12 1.358(10) . ?
C11 H11 0.9500 . ?
C12 C13 1.352(10) . ?
C12 H12 0.9500 . ?
C13 C14 1.368(10) . ?
C13 H13 0.9500 . ?
C14 H14 0.9500 . ?
C15 S1 1.737(7) . ?
C15 H15A 0.9800 . ?
C15 H15B 0.9800 . ?
C15 H15C 0.9800 . ?
C16 C17 1.345(8) . ?
C16 C21 1.400(9) . ?
C16 S1 1.803(6) . ?
C17 C18 1.401(8) . ?
C17 H17 0.9500 . ?
C18 C19 1.401(8) . ?
C18 C22 1.504(8) . ?
C19 C20 1.392(8) . ?
C19 C23 1.503(8) . ?
C20 C21 1.384(8) . ?
C20 H20 0.9500 . ?
C21 H21 0.9500 . ?
C22 H22A 0.9800 . ?
C22 H22B 0.9800 . ?
C22 H22C 0.9800 . ?
C23 H23A 0.9800 . ?
C23 H23B 0.9800 . ?
C23 H23C 0.9800 . ?
N1 H1A 0.9100 . ?
N1 H1B 0.9100 . ?
N1 H1C 0.9100 . ?
N2 H2 0.8800 . ?
O4 S1 1.530(4) . ?

loop_
_geom_torsion_atom_site_label_1
_geom_torsion_atom_site_label_2
_geom_torsion_atom_site_label_3
_geom_torsion_atom_site_label_4
_geom_torsion
_geom_torsion_site_symmetry_1
_geom_torsion_site_symmetry_2
_geom_torsion_site_symmetry_3
_geom_torsion_site_symmetry_4
_geom_torsion_publ_flag
N1 C1 C2 O1 -34.6(7) . . . . ?
C5 C1 C2 O1 85.5(6) . . . . ?
N1 C1 C2 N2 144.9(5) . . . . ?
C5 C1 C2 N2 -95.0(6) . . . . ?
N2 C3 C4 O2 158.5(5) . . . . ?
C9 C3 C4 O2 -79.2(6) . . . . ?
N2 C3 C4 O3 -24.8(7) . . . . ?
C9 C3 C4 O3 97.5(6) . . . . ?
N1 C1 C5 C6 -172.9(4) . . . . ?
C2 C1 C5 C6 67.1(6) . . . . ?
C1 C5 C6 C7 61.3(7) . . . . ?
C1 C5 C6 C8 -176.9(5) . . . . ?
N2 C3 C9 C10 45.1(7) . . . . ?
C4 C3 C9 C10 -76.3(6) . . . . ?
N2 C3 C9 C14 -137.0(5) . . . . ?
C4 C3 C9 C14 101.5(6) . . . . ?
C14 C9 C10 C11 0.6(9) . . . . ?
C3 C9 C10 C11 178.4(5) . . . . ?
C9 C10 C11 C12 -1.9(10) . . . . ?
C10 C11 C12 C13 2.7(11) . . . . ?
C11 C12 C13 C14 -2.3(12) . . . . ?
C12 C13 C14 C9 1.0(11) . . . . ?
C10 C9 C14 C13 -0.1(9) . . . . ?
C3 C9 C14 C13 -178.0(6) . . . . ?
C21 C16 C17 C18 -0.1(9) . . . . ?
S1 C16 C17 C18 176.3(5) . . . . ?
C16 C17 C18 C19 -0.3(9) . . . . ?
C16 C17 C18 C22 177.9(6) . . . . ?
C17 C18 C19 C20 1.5(8) . . . . ?
C22 C18 C19 C20 -176.8(5) . . . . ?
C17 C18 C19 C23 -178.6(6) . . . . ?
C22 C18 C19 C23 3.1(8) . . . . ?
C18 C19 C20 C21 -2.3(9) . . . . ?
C23 C19 C20 C21 177.9(6) . . . . ?
C19 C20 C21 C16 1.8(9) . . . . ?
C17 C16 C21 C20 -0.6(9) . . . . ?
S1 C16 C21 C20 -177.1(5) . . . . ?
O1 C2 N2 C3 4.2(8) . . . . ?
C1 C2 N2 C3 -175.2(5) . . . . ?
C9 C3 N2 C2 79.6(6) . . . . ?
C4 C3 N2 C2 -159.7(5) . . . . ?
C17 C16 S1 O4 11.8(6) . . . . ?
C21 C16 S1 O4 -171.7(5) . . . . ?
C17 C16 S1 C15 119.9(5) . . . . ?
C21 C16 S1 C15 -63.6(5) . . . . ?
